data_7051658
loop_
_publ_author_name
'Kowalski, K.'
'Long, N. J.'
'Kuimova, M. K.'
'Kornyshev, A. A.'
'Taylor, A. G.'
'White, A. J. P.'

_publ_section_title
;
 Synthesis and characterisation of substituted
 diphenylamines---charge-transfer, donor--acceptor systems localised at
 water--oil interfaces
;
_journal_issue 3
_journal_name_full 'New Journal of Chemistry'
_journal_page_first 598
_journal_paper_doi 10.1039/b818110a
_journal_volume 33
_journal_year 2009
_chemical_formula_moiety 'C24 H21 N2, I'
_chemical_formula_sum 'C24 H21 I N2'
_chemical_formula_weight 464.33
_chemical_name_systematic
;
?
;
_space_group_IT_number 14
_symmetry_cell_setting monoclinic
_symmetry_space_group_name_Hall '-P 2yn'
_symmetry_space_group_name_H-M 'P 1 21/n 1'
_atom_sites_solution_hydrogens geom
_atom_sites_solution_primary direct
_atom_sites_solution_secondary difmap
_audit_creation_method SHELXL-97
_cell_angle_alpha 90
_cell_angle_beta 101.802(2)
_cell_angle_gamma 90
_cell_formula_units_Z 4
_cell_length_a 5.69284(14)
_cell_length_b 40.9581(10)
_cell_length_c 9.1109(2)
_cell_measurement_reflns_used 7525
_cell_measurement_temperature 173(2)
_cell_measurement_theta_max 26.8301
_cell_measurement_theta_min 4.4149
_cell_volume 2079.46(9)
_computing_cell_refinement 'CrysAlis RED, Oxford Diffraction Ltd'
_computing_data_collection 'CrysAlis CCD, Oxford Diffraction Ltd'
_computing_data_reduction 'CrysAlis RED, Oxford Diffraction Ltd'
_computing_molecular_graphics 'Bruker SHELXTL'
_computing_publication_material 'Bruker SHELXTL'
_computing_structure_refinement 'SHELXL-97 (Sheldrick, 1997)'
_computing_structure_solution 'SHELXS-97 (Sheldrick, 1990)'
_diffrn_ambient_temperature 173(2)
_diffrn_detector_area_resol_mean 15.9863
_diffrn_measured_fraction_theta_full 0.989
_diffrn_measured_fraction_theta_max 0.939
_diffrn_measurement_device_type 'OD Xcalibur 3'
_diffrn_measurement_method 'omega scans'
_diffrn_radiation_monochromator graphite
_diffrn_radiation_source 'Enhance (Mo) X-ray Source'
_diffrn_radiation_type MoK\a
_diffrn_radiation_wavelength 0.71073
_diffrn_reflns_av_R_equivalents 0.0353
_diffrn_reflns_av_sigmaI/netI 0.0390
_diffrn_reflns_limit_h_max 7
_diffrn_reflns_limit_h_min -5
_diffrn_reflns_limit_k_max 50
_diffrn_reflns_limit_k_min -49
_diffrn_reflns_limit_l_max 11
_diffrn_reflns_limit_l_min -11
_diffrn_reflns_number 15670
_diffrn_reflns_theta_full 26.00
_diffrn_reflns_theta_max 26.87
_diffrn_reflns_theta_min 4.42
_diffrn_standards_number 0
_exptl_absorpt_coefficient_mu 1.550
_exptl_absorpt_correction_T_max 1.00000
_exptl_absorpt_correction_T_min 0.93330
_exptl_absorpt_correction_type multi-scan
_exptl_absorpt_process_details
;
CrysAlis RED, Oxford Diffraction Ltd.,
Version 1.171.32.5 (release 08-05-2007 CrysAlis171 .NET)
(compiled May 8 2007,13:10:02)
Empirical absorption correction using spherical harmonics,
implemented in SCALE3 ABSPACK scaling algorithm.
;
_exptl_crystal_colour Yellow
_exptl_crystal_density_diffrn 1.483
_exptl_crystal_density_method 'not measured'
_exptl_crystal_description needles
_exptl_crystal_F_000 928
_exptl_crystal_size_max 0.30
_exptl_crystal_size_mid 0.04
_exptl_crystal_size_min 0.03
_refine_diff_density_max 1.135
_refine_diff_density_min -0.768
_refine_diff_density_rms 0.090
_refine_ls_extinction_method none
_refine_ls_goodness_of_fit_ref 1.052
_refine_ls_hydrogen_treatment constr
_refine_ls_matrix_type full
_refine_ls_number_parameters 384
_refine_ls_number_reflns 4216
_refine_ls_number_restraints 128
_refine_ls_restrained_S_all 1.041
_refine_ls_R_factor_all 0.0657
_refine_ls_R_factor_gt 0.0439
_refine_ls_shift/su_max 0.003
_refine_ls_shift/su_mean 0.000
_refine_ls_structure_factor_coef Fsqd
_refine_ls_weighting_details 'calc w=1/[\s^2^(Fo^2^)+(0.0653P)^2^+1.7160P] where P=(Fo^2^+2Fc^2^)/3'
_refine_ls_weighting_scheme calc
_refine_ls_wR_factor_gt 0.1134
_refine_ls_wR_factor_ref 0.1199
_reflns_number_gt 3113
_reflns_number_total 4216
_reflns_threshold_expression >2sigma(I)
_cod_data_source_file b818110a.txt
_cod_data_source_block Compound_6
_cod_depositor_comments
;
The following automatic conversions were performed:
'_symmetry_cell_setting' value 'Monoclinic' changed to 'monoclinic'
according to '/home/saulius/struct/CIF-dictionaries/cif_core.dic'
dictionary named 'cif_core.dic' version 2.4.1 from 2010-06-29.

Automatic conversion script
Id: cif_fix_enum 1527 2010-12-29 10:47:43Z saulius 
;
_cod_original_sg_symbol_H-M P2(1)/n
_cod_database_code 7051658

loop_
_symmetry_equiv_pos_as_xyz
'x, y, z'
'-x+1/2, y+1/2, -z+1/2'
'-x, -y, -z'
'x-1/2, -y-1/2, z-1/2'

loop_
_atom_site_label
_atom_site_type_symbol
_atom_site_fract_x
_atom_site_fract_y
_atom_site_fract_z
_atom_site_U_iso_or_equiv
_atom_site_adp_type
_atom_site_occupancy
_atom_site_symmetry_multiplicity
_atom_site_calc_flag
_atom_site_refinement_flags
_atom_site_disorder_assembly
_atom_site_disorder_group
I I 0.31598(6) 0.698937(8) 0.57650(3) 0.04769(14) Uani 1 1 d . . .
N1 N 1.0495(17) 0.9171(2) 0.4828(10) 0.032(2) Uani 0.50 1 d PD A 1
C2 C 0.9021(11) 0.89085(15) 0.5175(8) 0.029(3) Uani 0.50 1 d PGD A 1
C3 C 0.8040(13) 0.86895(16) 0.4050(7) 0.033(2) Uani 0.50 1 d PGD A 1
H3A H 0.8503 0.8698 0.3106 0.039 Uiso 0.50 1 calc PR A 1
C4 C 0.6382(12) 0.84584(14) 0.4306(7) 0.032(2) Uani 0.50 1 d PGD A 1
H4A H 0.5711 0.8309 0.3538 0.039 Uiso 0.50 1 calc PR A 1
C5 C 0.5705(11) 0.84462(14) 0.5687(8) 0.027(3) Uani 0.50 1 d PGD A 1
C6 C 0.6686(12) 0.86651(16) 0.6812(6) 0.031(2) Uani 0.50 1 d PGD A 1
H6A H 0.6224 0.8657 0.7755 0.038 Uiso 0.50 1 calc PR A 1
C7 C 0.8345(11) 0.88963(14) 0.6555(6) 0.0310(19) Uani 0.50 1 d PGD A 1
H7A H 0.9015 0.9046 0.7324 0.037 Uiso 0.50 1 calc PR A 1
C8 C 0.372(2) 0.8220(3) 0.5910(11) 0.032(4) Uani 0.50 1 d PGD A 1
C9 C 0.215(2) 0.8099(3) 0.4656(9) 0.036(3) Uani 0.50 1 d PGDU A 1
H9A H 0.2347 0.8158 0.3680 0.043 Uiso 0.50 1 calc PR A 1
C10 C 0.0299(18) 0.7891(2) 0.4831(10) 0.043(4) Uani 0.50 1 d PGD A 1
H10A H -0.0774 0.7808 0.3974 0.052 Uiso 0.50 1 calc PR A 1
N11 N 0.0014(16) 0.7804(3) 0.6259(12) 0.038(4) Uani 0.50 1 d PGD A 1
C12 C 0.1584(18) 0.7925(2) 0.7513(9) 0.028(2) Uani 0.50 1 d PGDU A 1
H12A H 0.1389 0.7866 0.8489 0.033 Uiso 0.50 1 calc PR A 1
C13 C 0.3438(18) 0.8133(3) 0.7338(10) 0.027(3) Uani 0.50 1 d PGDU A 1
H13A H 0.4511 0.8216 0.8195 0.033 Uiso 0.50 1 calc PR A 1
C14 C -0.187(3) 0.7581(5) 0.6496(18) 0.029(3) Uani 0.50 1 d PDU A 1
H14A H -0.1328 0.7355 0.6435 0.043 Uiso 0.50 1 calc PR A 1
H14B H -0.3320 0.7617 0.5723 0.043 Uiso 0.50 1 calc PR A 1
H14C H -0.2232 0.7619 0.7488 0.043 Uiso 0.50 1 calc PR A 1
C15 C 1.2046(9) 0.93367(12) 0.6038(5) 0.031(2) Uani 0.50 1 d PGD A 1
C16 C 1.3627(10) 0.91648(10) 0.7132(6) 0.0340(19) Uani 0.50 1 d PGD A 1
H16A H 1.3601 0.8933 0.7134 0.041 Uiso 0.50 1 calc PR A 1
C17 C 1.5247(9) 0.93322(14) 0.8222(5) 0.043(2) Uani 0.50 1 d PGD A 1
H17A H 1.6327 0.9215 0.8969 0.052 Uiso 0.50 1 calc PR A 1
C18 C 1.5285(10) 0.96716(14) 0.8218(6) 0.042(2) Uani 0.50 1 d PGD A 1
H18A H 1.6392 0.9786 0.8963 0.050 Uiso 0.50 1 calc PR A 1
C19 C 1.3705(12) 0.98435(10) 0.7124(7) 0.042(6) Uani 0.50 1 d PGD A 1
H19A H 1.3731 1.0075 0.7121 0.051 Uiso 0.50 1 calc PR A 1
C20 C 1.2085(11) 0.96760(12) 0.6034(6) 0.042(2) Uani 0.50 1 d PGD A 1
H20A H 1.1005 0.9794 0.5286 0.050 Uiso 0.50 1 calc PR A 1
C21 C 1.0486(9) 0.92710(15) 0.3343(5) 0.032(2) Uani 0.50 1 d PGD A 1
C22 C 1.2675(7) 0.93337(16) 0.2948(6) 0.039(2) Uani 0.50 1 d PGD A 1
H22A H 1.4126 0.9309 0.3669 0.047 Uiso 0.50 1 calc PR A 1
C23 C 1.2741(8) 0.94327(16) 0.1498(7) 0.038(2) Uani 0.50 1 d PGD A 1
H23A H 1.4237 0.9476 0.1228 0.046 Uiso 0.50 1 calc PR A 1
C24 C 1.0618(11) 0.94692(16) 0.0442(5) 0.035(3) Uani 0.50 1 d PGD A 1
H24A H 1.0663 0.9537 -0.0549 0.042 Uiso 0.50 1 calc PR A 1
C25 C 0.8429(8) 0.94065(15) 0.0837(5) 0.0365(19) Uani 0.50 1 d PGD A 1
H25A H 0.6977 0.9431 0.0116 0.044 Uiso 0.50 1 calc PR A 1
C26 C 0.8362(7) 0.93074(14) 0.2287(6) 0.0329(18) Uani 0.50 1 d PGD A 1
H26A H 0.6866 0.9265 0.2557 0.040 Uiso 0.50 1 calc PR A 1
N1' N 1.0481(17) 0.9145(2) 0.4135(11) 0.034(2) Uani 0.50 1 d PD B 2
C2' C 0.8912(11) 0.88982(14) 0.4525(8) 0.029(3) Uani 0.50 1 d PGD B 2
C3' C 0.7094(13) 0.87706(16) 0.3420(6) 0.039(2) Uani 0.50 1 d PGD B 2
H3'A H 0.6952 0.8837 0.2406 0.047 Uiso 0.50 1 calc PR B 2
C4' C 0.5485(12) 0.85461(16) 0.3798(7) 0.041(3) Uani 0.50 1 d PGD B 2
H4'A H 0.4243 0.8459 0.3042 0.049 Uiso 0.50 1 calc PR B 2
C5' C 0.5693(10) 0.84493(15) 0.5281(8) 0.030(3) Uani 0.50 1 d PGD B 2
C6' C 0.7510(11) 0.85770(16) 0.6387(6) 0.032(2) Uani 0.50 1 d PGD B 2
H6'A H 0.7652 0.8511 0.7400 0.038 Uiso 0.50 1 calc PR B 2
C7' C 0.9120(10) 0.88014(15) 0.6009(7) 0.034(2) Uani 0.50 1 d PGD B 2
H7'A H 1.0362 0.8889 0.6764 0.041 Uiso 0.50 1 calc PR B 2
C8' C 0.386(2) 0.8216(3) 0.5706(13) 0.029(4) Uani 0.50 1 d PGDU B 2
C9' C 0.244(2) 0.8022(3) 0.4627(10) 0.034(3) Uani 0.50 1 d PGDU B 2
H9'A H 0.2654 0.8026 0.3620 0.041 Uiso 0.50 1 calc PR B 2
C10' C 0.0707(18) 0.7820(2) 0.5021(11) 0.029(3) Uani 0.50 1 d PGDU B 2
H10B H -0.0265 0.7687 0.4284 0.035 Uiso 0.50 1 calc PR B 2
N11' N 0.0395(18) 0.7812(2) 0.6495(12) 0.028(3) Uani 0.50 1 d PGDU B 2
C12' C 0.182(2) 0.8007(2) 0.7574(10) 0.043(4) Uani 0.50 1 d PGDU B 2
H12B H 0.1604 0.8002 0.8581 0.051 Uiso 0.50 1 calc PR B 2
C13' C 0.355(2) 0.8209(2) 0.7179(12) 0.038(3) Uani 0.50 1 d PGDU B 2
H13B H 0.4522 0.8342 0.7917 0.045 Uiso 0.50 1 calc PR B 2
C14' C -0.134(4) 0.7583(6) 0.691(2) 0.052(5) Uani 0.50 1 d PDU B 2
H14D H -0.1499 0.7626 0.7948 0.078 Uiso 0.50 1 calc PR B 2
H14E H -0.0775 0.7358 0.6839 0.078 Uiso 0.50 1 calc PR B 2
H14F H -0.2903 0.7611 0.6238 0.078 Uiso 0.50 1 calc PR B 2
C15' C 1.1509(9) 0.93841(12) 0.5213(6) 0.031(2) Uani 0.50 1 d PGD B 2
C16' C 1.3954(9) 0.94486(14) 0.5442(7) 0.038(2) Uani 0.50 1 d PGD B 2
H16B H 1.4939 0.9326 0.4918 0.046 Uiso 0.50 1 calc PR B 2
C17' C 1.4959(8) 0.96920(16) 0.6438(7) 0.043(2) Uani 0.50 1 d PGD B 2
H17B H 1.6630 0.9736 0.6594 0.052 Uiso 0.50 1 calc PR B 2
C18' C 1.3519(11) 0.98708(14) 0.7205(7) 0.043(6) Uani 0.50 1 d PGD B 2
H18B H 1.4205 1.0037 0.7886 0.051 Uiso 0.50 1 calc PR B 2
C19' C 1.1074(11) 0.98063(12) 0.6977(6) 0.0345(19) Uani 0.50 1 d PGD B 2
H19B H 1.0089 0.9929 0.7501 0.041 Uiso 0.50 1 calc PR B 2
C20' C 1.0069(7) 0.95629(13) 0.5981(6) 0.0306(18) Uani 0.50 1 d PGD B 2
H20B H 0.8398 0.9519 0.5824 0.037 Uiso 0.50 1 calc PR B 2
C21' C 1.0978(11) 0.91622(12) 0.2686(5) 0.0324(19) Uani 0.50 1 d PGD B 2
C22' C 1.1088(12) 0.94665(10) 0.2028(6) 0.036(2) Uani 0.50 1 d PGD B 2
H22B H 1.0786 0.9658 0.2545 0.043 Uiso 0.50 1 calc PR B 2
C23' C 1.1639(13) 0.94899(11) 0.0614(6) 0.037(3) Uani 0.50 1 d PGD B 2
H23B H 1.1714 0.9698 0.0165 0.044 Uiso 0.50 1 calc PR B 2
C24' C 1.2081(12) 0.92090(15) -0.0141(5) 0.042(2) Uani 0.50 1 d PGD B 2
H24B H 1.2458 0.9225 -0.1108 0.051 Uiso 0.50 1 calc PR B 2
C25' C 1.1971(12) 0.89047(12) 0.0516(6) 0.046(2) Uani 0.50 1 d PGD B 2
H25B H 1.2273 0.8713 0.0000 0.055 Uiso 0.50 1 calc PR B 2
C26' C 1.1420(12) 0.88813(10) 0.1930(6) 0.038(2) Uani 0.50 1 d PGD B 2
H26B H 1.1345 0.8673 0.2380 0.045 Uiso 0.50 1 calc PR B 2

loop_
_atom_site_aniso_label
_atom_site_aniso_U_11
_atom_site_aniso_U_22
_atom_site_aniso_U_33
_atom_site_aniso_U_23
_atom_site_aniso_U_13
_atom_site_aniso_U_12
I 0.0451(2) 0.0601(2) 0.03761(19) 0.00374(15) 0.00786(13) -0.00625(16)
N1 0.041(5) 0.030(5) 0.025(5) -0.001(4) 0.005(5) -0.004(4)
C2 0.031(5) 0.037(6) 0.019(7) -0.003(5) 0.006(4) -0.001(4)
C3 0.051(6) 0.024(5) 0.029(5) -0.003(4) 0.020(5) -0.005(5)
C4 0.037(6) 0.031(5) 0.027(6) -0.009(4) 0.005(5) -0.005(4)
C5 0.039(7) 0.029(6) 0.017(4) 0.009(4) 0.012(4) 0.008(5)
C6 0.032(5) 0.040(5) 0.023(4) 0.002(4) 0.007(4) -0.001(4)
C7 0.034(5) 0.032(5) 0.026(5) -0.003(4) 0.005(4) -0.003(4)
C8 0.028(8) 0.021(7) 0.043(9) -0.013(6) -0.006(6) 0.003(6)
C9 0.040(6) 0.029(6) 0.037(5) 0.003(4) 0.005(4) 0.007(5)
C10 0.053(8) 0.024(5) 0.049(7) 0.009(5) 0.001(6) 0.010(6)
N11 0.037(6) 0.029(6) 0.038(6) 0.002(4) -0.016(5) 0.002(4)
C12 0.025(4) 0.027(4) 0.031(4) -0.007(3) 0.005(3) -0.005(3)
C13 0.027(4) 0.027(4) 0.028(4) 0.004(3) 0.007(3) -0.005(3)
C14 0.019(8) 0.039(6) 0.025(7) 0.000(5) -0.003(6) -0.008(5)
C15 0.035(5) 0.033(5) 0.031(5) -0.009(4) 0.017(4) -0.010(4)
C16 0.027(4) 0.040(5) 0.035(5) -0.005(4) 0.004(4) 0.009(4)
C17 0.031(5) 0.065(7) 0.033(5) 0.000(4) 0.003(4) 0.007(4)
C18 0.034(5) 0.061(6) 0.033(5) -0.008(4) 0.013(4) -0.016(4)
C19 0.050(13) 0.039(11) 0.036(12) -0.008(9) 0.005(10) -0.017(9)
C20 0.055(6) 0.036(5) 0.035(5) 0.004(4) 0.012(4) 0.002(4)
C21 0.045(5) 0.032(5) 0.021(5) -0.004(4) 0.014(4) -0.005(4)
C22 0.033(5) 0.045(5) 0.042(5) -0.003(4) 0.012(4) 0.000(4)
C23 0.034(5) 0.042(5) 0.044(6) -0.010(4) 0.020(4) -0.011(4)
C24 0.044(8) 0.038(5) 0.027(5) -0.004(4) 0.017(5) -0.015(4)
C25 0.033(5) 0.039(5) 0.035(5) 0.000(4) 0.001(4) -0.004(4)
C26 0.032(4) 0.031(4) 0.035(5) 0.000(4) 0.008(4) 0.002(4)
N1' 0.042(5) 0.035(5) 0.030(6) -0.008(5) 0.014(5) -0.007(4)
C2' 0.040(5) 0.024(6) 0.022(7) 0.011(5) 0.010(4) 0.010(4)
C3' 0.058(7) 0.034(6) 0.021(5) 0.006(4) 0.001(4) 0.004(5)
C4' 0.051(7) 0.042(6) 0.028(5) 0.005(4) -0.001(5) -0.002(5)
C5' 0.032(7) 0.023(6) 0.030(6) -0.004(4) -0.006(4) 0.004(5)
C6' 0.033(5) 0.034(5) 0.028(5) 0.008(4) 0.008(4) 0.004(4)
C7' 0.045(6) 0.036(6) 0.023(6) -0.008(4) 0.009(4) -0.003(4)
C8' 0.028(7) 0.034(8) 0.027(6) 0.014(5) 0.009(5) 0.009(6)
C9' 0.037(5) 0.023(5) 0.040(5) 0.004(3) 0.001(3) 0.004(4)
C10' 0.029(4) 0.024(5) 0.029(4) 0.008(3) -0.007(3) -0.001(4)
N11' 0.021(4) 0.027(5) 0.038(5) 0.000(4) 0.011(4) -0.002(3)
C12' 0.049(5) 0.037(5) 0.042(5) 0.000(4) 0.008(4) 0.001(4)
C13' 0.040(5) 0.033(5) 0.040(5) 0.001(4) 0.008(4) -0.005(3)
C14' 0.030(9) 0.062(8) 0.060(13) -0.010(9) 0.000(9) -0.012(7)
C15' 0.044(5) 0.024(5) 0.030(5) 0.000(4) 0.018(5) 0.002(4)
C16' 0.033(5) 0.038(5) 0.045(5) 0.005(4) 0.010(4) 0.008(4)
C17' 0.035(5) 0.057(6) 0.035(5) 0.000(4) 0.000(4) -0.008(4)
C18' 0.054(14) 0.042(11) 0.034(12) 0.000(9) 0.012(10) -0.001(10)
C19' 0.043(5) 0.027(4) 0.034(5) 0.004(3) 0.008(4) 0.005(4)
C20' 0.034(5) 0.027(4) 0.032(4) 0.004(3) 0.010(4) -0.001(3)
C21' 0.033(5) 0.042(5) 0.022(4) 0.006(4) 0.006(4) -0.001(4)
C22' 0.049(5) 0.022(4) 0.034(5) 0.002(3) 0.003(4) -0.002(4)
C23' 0.031(7) 0.043(6) 0.035(6) 0.003(5) 0.003(5) -0.010(5)
C24' 0.043(5) 0.059(6) 0.026(4) -0.004(4) 0.007(4) -0.006(4)
C25' 0.057(6) 0.052(6) 0.033(5) -0.004(4) 0.016(4) 0.000(5)
C26' 0.049(5) 0.035(5) 0.030(4) 0.002(4) 0.012(4) 0.003(4)

loop_
_atom_type_symbol
_atom_type_description
_atom_type_scat_dispersion_real
_atom_type_scat_dispersion_imag
_atom_type_scat_source
C C 0.0033 0.0016 'International Tables Vol C Tables 4.2.6.8 and 6.1.1.4'
H H 0.0000 0.0000 'International Tables Vol C Tables 4.2.6.8 and 6.1.1.4'
N N 0.0061 0.0033 'International Tables Vol C Tables 4.2.6.8 and 6.1.1.4'
I I -0.4742 1.8119 'International Tables Vol C Tables 4.2.6.8 and 6.1.1.4'

loop_
_geom_angle_atom_site_label_1
_geom_angle_atom_site_label_2
_geom_angle_atom_site_label_3
_geom_angle
_geom_angle_site_symmetry_1
_geom_angle_site_symmetry_3
_geom_angle_publ_flag
C21 N1 C15 118.7(6) . . ?
C21 N1 C2 122.6(7) . . ?
C15 N1 C2 118.7(7) . . ?
C3 C2 C7 120.0 . . ?
C3 C2 N1 119.0(5) . . ?
C7 C2 N1 120.5(5) . . ?
C4 C3 C2 120.0 . . ?
C3 C4 C5 120.0 . . ?
C6 C5 C4 120.0 . . ?
C6 C5 C8 119.8(6) . . ?
C4 C5 C8 119.9(5) . . ?
C7 C6 C5 120.0 . . ?
C6 C7 C2 120.0 . . ?
C9 C8 C13 120.0 . . ?
C9 C8 C5 118.8(6) . . ?
C13 C8 C5 121.2(6) . . ?
C10 C9 C8 120.0 . . ?
N11 C10 C9 120.0 . . ?
C10 N11 C12 120.0 . . ?
C10 N11 C14 121.9(8) . . ?
C12 N11 C14 118.1(8) . . ?
N11 C12 C13 120.0 . . ?
C12 C13 C8 120.0 . . ?
C16 C15 C20 120.0 . . ?
C16 C15 N1 121.2(5) . . ?
C20 C15 N1 118.6(5) . . ?
C15 C16 C17 120.0 . . ?
C18 C17 C16 120.0 . . ?
C19 C18 C17 120.0 . . ?
C18 C19 C20 120.0 . . ?
C19 C20 C15 120.0 . . ?
C22 C21 C26 120.0 . . ?
C22 C21 N1 118.3(5) . . ?
C26 C21 N1 121.7(5) . . ?
C23 C22 C21 120.0 . . ?
C22 C23 C24 120.0 . . ?
C25 C24 C23 120.0 . . ?
C24 C25 C26 120.0 . . ?
C25 C26 C21 120.0 . . ?
C21' N1' C15' 118.7(6) . . ?
C21' N1' C2' 121.2(7) . . ?
C15' N1' C2' 120.0(7) . . ?
C3' C2' C7' 120.0 . . ?
C3' C2' N1' 119.5(6) . . ?
C7' C2' N1' 120.4(6) . . ?
C4' C3' C2' 120.0 . . ?
C3' C4' C5' 120.0 . . ?
C6' C5' C4' 120.0 . . ?
C6' C5' C8' 119.9(6) . . ?
C4' C5' C8' 120.0(6) . . ?
C7' C6' C5' 120.0 . . ?
C6' C7' C2' 120.0 . . ?
C9' C8' C13' 120.0 . . ?
C9' C8' C5' 120.7(7) . . ?
C13' C8' C5' 119.2(7) . . ?
C8' C9' C10' 120.0 . . ?
N11' C10' C9' 120.0 . . ?
C10' N11' C12' 120.0 . . ?
C10' N11' C14' 119.3(9) . . ?
C12' N11' C14' 120.5(9) . . ?
C13' C12' N11' 120.0 . . ?
C12' C13' C8' 120.0 . . ?
C16' C15' C20' 120.0 . . ?
C16' C15' N1' 119.5(5) . . ?
C20' C15' N1' 120.5(5) . . ?
C15' C16' C17' 120.0 . . ?
C18' C17' C16' 120.0 . . ?
C19' C18' C17' 120.0 . . ?
C18' C19' C20' 120.0 . . ?
C19' C20' C15' 120.0 . . ?
C22' C21' C26' 120.0 . . ?
C22' C21' N1' 118.9(5) . . ?
C26' C21' N1' 121.1(5) . . ?
C21' C22' C23' 120.0 . . ?
C22' C23' C24' 120.0 . . ?
C25' C24' C23' 120.0 . . ?
C26' C25' C24' 120.0 . . ?
C25' C26' C21' 120.0 . . ?

loop_
_geom_bond_atom_site_label_1
_geom_bond_atom_site_label_2
_geom_bond_distance
_geom_bond_site_symmetry_2
_geom_bond_publ_flag
N1 C21 1.412(9) . ?
N1 C15 1.434(9) . ?
N1 C2 1.439(8) . ?
C2 C3 1.3900 . ?
C2 C7 1.3900 . ?
C3 C4 1.3900 . ?
C4 C5 1.3900 . ?
C5 C6 1.3900 . ?
C5 C8 1.506(7) . ?
C6 C7 1.3900 . ?
C8 C9 1.3900 . ?
C8 C13 1.3900 . ?
C9 C10 1.3900 . ?
C10 N11 1.3900 . ?
N11 C12 1.3900 . ?
N11 C14 1.461(10) . ?
C12 C13 1.3900 . ?
C15 C16 1.3900 . ?
C15 C20 1.3900 . ?
C16 C17 1.3900 . ?
C17 C18 1.3900 . ?
C18 C19 1.3900 . ?
C19 C20 1.3900 . ?
C21 C22 1.3900 . ?
C21 C26 1.3900 . ?
C22 C23 1.3900 . ?
C23 C24 1.3900 . ?
C24 C25 1.3900 . ?
C25 C26 1.3900 . ?
N1' C21' 1.408(10) . ?
N1' C15' 1.424(9) . ?
N1' C2' 1.442(9) . ?
C2' C3' 1.3900 . ?
C2' C7' 1.3900 . ?
C3' C4' 1.3900 . ?
C4' C5' 1.3900 . ?
C5' C6' 1.3900 . ?
C5' C8' 1.520(7) . ?
C6' C7' 1.3900 . ?
C8' C9' 1.3900 . ?
C8' C13' 1.3900 . ?
C9' C10' 1.3900 . ?
C10' N11' 1.3900 . ?
N11' C12' 1.3900 . ?
N11' C14' 1.471(11) . ?
C12' C13' 1.3900 . ?
C15' C16' 1.3900 . ?
C15' C20' 1.3900 . ?
C16' C17' 1.3900 . ?
C17' C18' 1.3900 . ?
C18' C19' 1.3900 . ?
C19' C20' 1.3900 . ?
C21' C22' 1.3900 . ?
C21' C26' 1.3900 . ?
C22' C23' 1.3900 . ?
C23' C24' 1.3900 . ?
C24' C25' 1.3900 . ?
C25' C26' 1.3900 . ?
